data_7128822
loop_
_publ_author_name
'Cui, Zhaohui'
'Zhang, Kuan'
'Gu, Lijie'
'Bu, Zhanwei'
'Zhao, Junwei'
'Wang, Qilin'

_publ_section_title
;
 Diastereoselective trifunctionalization of pyridinium salts to access
 structurally crowded azaheteropolycycles.
;
_journal_issue 74
_journal_name_full 'Chemical communications (Cambridge, England)'
_journal_page_first 9402
_journal_page_last 9405
_journal_paper_doi 10.1039/d1cc03478b
_journal_volume 57
_journal_year 2021
_chemical_formula_moiety 'C30 H29 N3 O7'
_chemical_formula_sum 'C30 H29 N3 O7'
_chemical_formula_weight 543.56
_space_group_crystal_system triclinic
_space_group_IT_number 2
_space_group_name_Hall '-P 1'
_space_group_name_H-M_alt 'P -1'
_atom_sites_solution_hydrogens mixed
_atom_sites_solution_primary dual
_audit_creation_date 2021-05-25
_audit_creation_method
;
Olex2 1.3-alpha
(compiled 2020.09.11 svn.r3730fd0d for OlexSys, GUI svn.r6159)
;
_audit_update_record
;
2021-07-21 deposited with the CCDC.	2021-08-16 downloaded from the CCDC.
;
_cell_angle_alpha 109.475(4)
_cell_angle_beta 94.551(4)
_cell_angle_gamma 90.087(4)
_cell_formula_units_Z 2
_cell_length_a 8.9802(5)
_cell_length_b 12.3650(6)
_cell_length_c 12.6363(6)
_cell_measurement_reflns_used 4086
_cell_measurement_temperature 150.00(10)
_cell_measurement_theta_max 28.9390
_cell_measurement_theta_min 2.8060
_cell_volume 1318.10(12)
_computing_cell_refinement 'CrysAlisPro 1.171.38.43f (Rigaku OD, 2015)'
_computing_data_collection 'CrysAlisPro 1.171.38.43f (Rigaku OD, 2015)'
_computing_data_reduction 'CrysAlisPro 1.171.38.43f (Rigaku OD, 2015)'
_computing_molecular_graphics 'Olex2 1.3-alpha (Dolomanov et al., 2009)'
_computing_publication_material 'Olex2 1.3-alpha (Dolomanov et al., 2009)'
_computing_structure_refinement 'SHELXL 2018/3 (Sheldrick, 2015)'
_computing_structure_solution 'SHELXT 2018/2 (Sheldrick, 2018)'
_diffrn_ambient_environment N~2~
_diffrn_ambient_temperature 150.00(10)
_diffrn_detector 'CCD plate'
_diffrn_detector_area_resol_mean 5.2684
_diffrn_detector_type AtlasS2
_diffrn_measured_fraction_theta_full 1.000
_diffrn_measured_fraction_theta_max 1.000
_diffrn_measurement_details
;
List of Runs (angles in degrees, time in seconds):

  # Type    Start    End  Width  t~exp~   \w     \q     \k     \f   Frames
#--------------------------------------------------------------------------
  1  \w     37.00  63.00   1.00    2.00    --  -11.27  77.00  90.00   26
  2  \w     -1.00  88.00   1.00    2.00    --   11.90  77.00 -60.00   89
  3  \w    -17.00  87.00   1.00    2.00    --   11.90  77.00  90.00  104
  4  \w    -44.00  62.00   1.00    2.00    --  -11.27  77.00-180.00  106
;
_diffrn_measurement_device 'four-circle diffractometer'
_diffrn_measurement_device_type 'SuperNova, Dual, Cu at zero, AtlasS2'
_diffrn_measurement_method '\w scans'
_diffrn_orient_matrix_type 'CrysAlisPro convention (1999,Acta A55,543-557)'
_diffrn_orient_matrix_UB_11 -0.0022973000
_diffrn_orient_matrix_UB_12 0.0583233000
_diffrn_orient_matrix_UB_13 0.0346413000
_diffrn_orient_matrix_UB_21 -0.0046225000
_diffrn_orient_matrix_UB_22 -0.0172483000
_diffrn_orient_matrix_UB_23 0.0478709000
_diffrn_orient_matrix_UB_31 0.0791014000
_diffrn_orient_matrix_UB_32 0.0025015000
_diffrn_orient_matrix_UB_33 0.0088756000
_diffrn_radiation_monochromator mirror
_diffrn_radiation_probe x-ray
_diffrn_radiation_type 'Mo K\a'
_diffrn_radiation_wavelength 0.71073
_diffrn_reflns_av_R_equivalents 0.0303
_diffrn_reflns_av_unetI/netI 0.0467
_diffrn_reflns_Laue_measured_fraction_full 1.000
_diffrn_reflns_Laue_measured_fraction_max 1.000
_diffrn_reflns_limit_h_max 10
_diffrn_reflns_limit_h_min -10
_diffrn_reflns_limit_k_max 13
_diffrn_reflns_limit_k_min -14
_diffrn_reflns_limit_l_max 14
_diffrn_reflns_limit_l_min -15
_diffrn_reflns_number 9912
_diffrn_reflns_point_group_measured_fraction_full 1.000
_diffrn_reflns_point_group_measured_fraction_max 1.000
_diffrn_reflns_theta_full 24.997
_diffrn_reflns_theta_max 24.997
_diffrn_reflns_theta_min 1.998
_diffrn_source 'micro-focus sealed X-ray tube'
_diffrn_source_type 'SuperNova (Mo) X-ray Source'
_exptl_absorpt_coefficient_mu 0.099
_exptl_absorpt_correction_T_max 1.00000
_exptl_absorpt_correction_T_min 0.36377
_exptl_absorpt_correction_type multi-scan
_exptl_absorpt_process_details
;
CrysAlisPro 1.171.38.43f (Rigaku Oxford Diffraction, 2015)
Empirical absorption correction using spherical harmonics,
 implemented in SCALE3 ABSPACK scaling algorithm.
;
_exptl_crystal_colour yellow
_exptl_crystal_colour_primary yellow
_exptl_crystal_density_diffrn 1.370
_exptl_crystal_description block
_exptl_crystal_F_000 572
_exptl_crystal_size_max 0.13
_exptl_crystal_size_mid 0.1
_exptl_crystal_size_min 0.08
_refine_diff_density_max 0.193
_refine_diff_density_min -0.184
_refine_diff_density_rms 0.043
_refine_ls_extinction_coef 0.0123(13)
_refine_ls_extinction_expression Fc^*^=kFc[1+0.001xFc^2^\l^3^/sin(2\q)]^-1/4^
_refine_ls_extinction_method 'SHELXL-2018/3 (Sheldrick 2018)'
_refine_ls_goodness_of_fit_ref 1.030
_refine_ls_hydrogen_treatment mixed
_refine_ls_matrix_type full
_refine_ls_number_parameters 380
_refine_ls_number_reflns 4641
_refine_ls_number_restraints 0
_refine_ls_restrained_S_all 1.030
_refine_ls_R_factor_all 0.0561
_refine_ls_R_factor_gt 0.0414
_refine_ls_shift/su_max 0.000
_refine_ls_shift/su_mean 0.000
_refine_ls_structure_factor_coef Fsqd
_refine_ls_weighting_details 'w=1/[\s^2^(Fo^2^)+(0.0439P)^2^+0.1911P] where P=(Fo^2^+2Fc^2^)/3'
_refine_ls_weighting_scheme calc
_refine_ls_wR_factor_gt 0.0938
_refine_ls_wR_factor_ref 0.1039
_reflns_Friedel_coverage 0.000
_reflns_number_gt 3680
_reflns_number_total 4641
_reflns_threshold_expression 'I > 2\s(I)'
_cod_data_source_file d1cc03478b2.cif
_cod_data_source_block glj-57
_cod_depositor_comments 'Adding full bibliography for 7128819--7128822.cif.'
_cod_database_code 7128822
_shelx_shelxl_version_number 2018/3
_shelx_space_group_comment
;
The symmetry employed for this shelxl refinement is uniquely defined
by the following loop, which should always be used as a source of
symmetry information in preference to the above space-group names.
They are only intended as comments.
;
_reflns_odcompleteness_completeness 99.89
_reflns_odcompleteness_iscentric 1
_reflns_odcompleteness_theta 26.32
_olex2_refinement_description
;
1. Fixed Uiso
 At 1.2 times of:
  All C(H) groups, All C(H,H) groups, All C(H,H,H,H) groups
 At 1.5 times of:
  All C(H,H,H) groups, All O(H) groups
2. Others
 Sof(H29C)=Sof(H29D)=Sof(C30)=Sof(H30A)=Sof(H30B)=Sof(H30C)=1-FVAR(1)
 Sof(H29A)=Sof(H29B)=Sof(C30B)=Sof(H30D)=Sof(H30E)=Sof(H30F)=FVAR(1)
3.a Ternary CH refined with riding coordinates:
 C10(H10), C22(H22)
3.b Secondary CH2 refined with riding coordinates:
 C7(H7A,H7B), C20(H20A,H20B), C29(H29C,H29D), C29(H29A,H29B)
3.c Aromatic/amide H refined with riding coordinates:
 C2(H2), C3(H3A), C4(H4), C5(H5), C6(H6), C8(H8), C13(H13), C14(H14), C16(H16),
  C24(H24), C25(H25), C26(H26), C27(H27)
3.d Idealised Me refined as rotating group:
 C21(H21A,H21B,H21C), C30(H30A,H30B,H30C), C30B(H30D,H30E,H30F)
3.e Idealised tetrahedral OH refined as rotating group:
 O7(H7)
;
_olex2_submission_special_instructions 'No special instructions were received'
_oxdiff_exptl_absorpt_empirical_details
;
Empirical correction (ABSPACK) includes:
- Absorption correction using spherical harmonics
- Frame scaling
;
_oxdiff_exptl_absorpt_empirical_full_max 2.613
_oxdiff_exptl_absorpt_empirical_full_min 0.458

loop_
_space_group_symop_operation_xyz
'x, y, z'
'-x, -y, -z'

loop_
_atom_site_label
_atom_site_type_symbol
_atom_site_fract_x
_atom_site_fract_y
_atom_site_fract_z
_atom_site_U_iso_or_equiv
_atom_site_adp_type
_atom_site_occupancy
_atom_site_site_symmetry_order
_atom_site_calc_flag
_atom_site_refinement_flags_posn
_atom_site_refinement_flags_adp
_atom_site_refinement_flags_occupancy
_atom_site_disorder_assembly
_atom_site_disorder_group
O1 O 0.12680(16) 0.30152(12) 0.22860(14) 0.0587(4) Uani 1 1 d . . . . .
O2 O 0.31124(16) 0.23505(11) 0.12809(12) 0.0452(4) Uani 1 1 d . . . . .
O3 O 0.74348(14) 0.42610(9) 0.29033(9) 0.0337(3) Uani 1 1 d . . . . .
O4 O 0.82290(15) 0.60874(10) 0.37162(10) 0.0397(3) Uani 1 1 d . . . . .
O5 O 0.71779(14) 0.34129(9) 0.05299(10) 0.0355(3) Uani 1 1 d . . . . .
O6 O 0.95066(15) 0.40443(10) 0.05272(11) 0.0408(3) Uani 1 1 d . . . . .
O7 O 0.95472(14) 0.81884(10) 0.36792(10) 0.0348(3) Uani 1 1 d . . . . .
H7 H 0.926882 0.751969 0.335125 0.052 Uiso 1 1 calc R U . . .
N1 N 0.45388(15) 0.76508(11) 0.27225(11) 0.0255(3) Uani 1 1 d . . . . .
N2 N 0.24183(18) 0.31507(14) 0.18758(14) 0.0371(4) Uani 1 1 d . . . . .
N3 N 0.89298(16) 0.62484(11) 0.17220(12) 0.0244(3) Uani 1 1 d . . . . .
H3 H 0.969(2) 0.5934(15) 0.1309(15) 0.031(5) Uiso 1 1 d . . . . .
C1 C 0.42505(18) 0.85916(13) 0.47631(14) 0.0258(4) Uani 1 1 d . . . . .
C2 C 0.56146(19) 0.82177(14) 0.50850(15) 0.0318(4) Uani 1 1 d . . . . .
H2 H 0.631575 0.795233 0.456077 0.038 Uiso 1 1 calc R U . . .
C3 C 0.5938(2) 0.82371(15) 0.61785(16) 0.0381(5) Uani 1 1 d . . . . .
H3A H 0.685165 0.798055 0.638543 0.046 Uiso 1 1 calc R U . . .
C4 C 0.4907(2) 0.86363(15) 0.69663(16) 0.0368(5) Uani 1 1 d . . . . .
H4 H 0.513155 0.865808 0.770455 0.044 Uiso 1 1 calc R U . . .
C5 C 0.3550(2) 0.90009(15) 0.66536(15) 0.0343(4) Uani 1 1 d . . . . .
H5 H 0.285288 0.926898 0.718091 0.041 Uiso 1 1 calc R U . . .
C6 C 0.3218(2) 0.89695(14) 0.55555(14) 0.0300(4) Uani 1 1 d . . . . .
H6 H 0.229097 0.920515 0.534710 0.036 Uiso 1 1 calc R U . . .
C7 C 0.38944(19) 0.86069(14) 0.35761(14) 0.0283(4) Uani 1 1 d . . . . .
H7A H 0.281813 0.857600 0.341377 0.034 Uiso 1 1 calc R U . . .
H7B H 0.427179 0.932411 0.353048 0.034 Uiso 1 1 calc R U . . .
C8 C 0.58637(18) 0.78537(13) 0.23105(13) 0.0229(4) Uani 1 1 d . . . . .
H8 H 0.622334 0.860702 0.251117 0.028 Uiso 1 1 calc R U . . .
C9 C 0.66358(18) 0.70318(13) 0.16497(13) 0.0212(4) Uani 1 1 d . . . . .
C10 C 0.62694(17) 0.57844(13) 0.13640(13) 0.0212(4) Uani 1 1 d . . . . .
H10 H 0.606996 0.545628 0.054400 0.025 Uiso 1 1 calc R U . . .
C11 C 0.48720(17) 0.55895(13) 0.18888(13) 0.0220(4) Uani 1 1 d . . . . .
C12 C 0.40630(18) 0.65306(13) 0.25295(13) 0.0238(4) Uani 1 1 d . . . . .
C13 C 0.27286(19) 0.63197(15) 0.29535(15) 0.0299(4) Uani 1 1 d . . . . .
H13 H 0.219883 0.693554 0.338022 0.036 Uiso 1 1 calc R U . . .
C14 C 0.21991(19) 0.52252(15) 0.27485(14) 0.0314(4) Uani 1 1 d . . . . .
H14 H 0.131764 0.509571 0.303319 0.038 Uiso 1 1 calc R U . . .
C15 C 0.29861(19) 0.43189(14) 0.21162(14) 0.0275(4) Uani 1 1 d . . . . .
C16 C 0.43034(18) 0.44879(14) 0.16867(13) 0.0246(4) Uani 1 1 d . . . . .
H16 H 0.481153 0.385883 0.125952 0.030 Uiso 1 1 calc R U . . .
C17 C 0.78491(18) 0.53421(13) 0.16957(13) 0.0227(4) Uani 1 1 d . . . . .
C18 C 0.78730(18) 0.52821(14) 0.28955(14) 0.0244(4) Uani 1 1 d . . . . .
C19 C 0.82787(19) 0.41995(14) 0.08568(14) 0.0258(4) Uani 1 1 d . . . . .
C20 C 0.7572(2) 0.22633(14) -0.01726(16) 0.0411(5) Uani 1 1 d . . . . .
H20A H 0.856414 0.208798 0.007604 0.049 Uiso 1 1 calc R U . . .
H20B H 0.757212 0.222704 -0.095134 0.049 Uiso 1 1 calc R U . . .
C21 C 0.6457(3) 0.14203(16) -0.00756(19) 0.0540(6) Uani 1 1 d . . . . .
H21A H 0.667229 0.066637 -0.056214 0.081 Uiso 1 1 calc R U . . .
H21B H 0.547377 0.161939 -0.029129 0.081 Uiso 1 1 calc R U . . .
H21C H 0.650389 0.143014 0.068917 0.081 Uiso 1 1 calc R U . . .
C22 C 0.81785(18) 0.71339(13) 0.13222(13) 0.0233(4) Uani 1 1 d . . . . .
H22 H 0.815244 0.688404 0.049880 0.028 Uiso 1 1 calc R U . . .
C23 C 0.89538(17) 0.83003(13) 0.18094(14) 0.0234(4) Uani 1 1 d . . . . .
C24 C 0.9024(2) 0.89769(14) 0.11213(15) 0.0304(4) Uani 1 1 d . . . . .
H24 H 0.861867 0.868872 0.037749 0.036 Uiso 1 1 calc R U . . .
C25 C 0.9683(2) 1.00673(15) 0.15223(16) 0.0363(5) Uani 1 1 d . . . . .
H25 H 0.972621 1.050215 0.104976 0.044 Uiso 1 1 calc R U . . .
C26 C 1.0274(2) 1.05018(15) 0.26232(16) 0.0352(4) Uani 1 1 d . . . . .
H26 H 1.071084 1.123546 0.289715 0.042 Uiso 1 1 calc R U . . .
C27 C 1.02215(19) 0.98552(14) 0.33250(15) 0.0313(4) Uani 1 1 d . . . . .
H27 H 1.062891 1.015226 0.406775 0.038 Uiso 1 1 calc R U . . .
C28 C 0.95590(18) 0.87577(13) 0.29216(14) 0.0253(4) Uani 1 1 d . . . . .
C29 C 0.7395(2) 0.41248(17) 0.40071(16) 0.0400(5) Uani 1 1 d . . . . .
H29C H 0.653326 0.365572 0.401765 0.048 Uiso 0.529(4) 1 calc R U P A 2
H29D H 0.734629 0.486577 0.459160 0.048 Uiso 0.529(4) 1 calc R U P A 2
H29A H 0.825739 0.451307 0.449979 0.048 Uiso 0.471(4) 1 calc R U P A 1
H29B H 0.741393 0.331783 0.392999 0.048 Uiso 0.471(4) 1 calc R U P A 1
C30 C 0.8851(4) 0.3534(3) 0.4188(3) 0.0450(12) Uani 0.529(4) 1 d . . P A 2
H30A H 0.893499 0.284653 0.355748 0.067 Uiso 0.529(4) 1 calc R U P A 2
H30B H 0.883981 0.334417 0.486423 0.067 Uiso 0.529(4) 1 calc R U P A 2
H30C H 0.968771 0.404388 0.425448 0.067 Uiso 0.529(4) 1 calc R U P A 2
C30B C 0.5936(5) 0.4653(4) 0.4509(3) 0.0498(14) Uani 0.471(4) 1 d . . P A 1
H30D H 0.596560 0.546439 0.464097 0.075 Uiso 0.471(4) 1 calc R U P A 1
H30E H 0.584599 0.451991 0.520765 0.075 Uiso 0.471(4) 1 calc R U P A 1
H30F H 0.509363 0.430355 0.398941 0.075 Uiso 0.471(4) 1 calc R U P A 1

loop_
_atom_site_aniso_label
_atom_site_aniso_U_11
_atom_site_aniso_U_22
_atom_site_aniso_U_33
_atom_site_aniso_U_23
_atom_site_aniso_U_13
_atom_site_aniso_U_12
O1 0.0433(9) 0.0543(9) 0.0945(12) 0.0448(9) 0.0131(8) -0.0133(7)
O2 0.0519(9) 0.0300(7) 0.0531(9) 0.0153(7) -0.0048(7) -0.0086(7)
O3 0.0458(8) 0.0274(7) 0.0307(7) 0.0143(6) 0.0003(6) -0.0050(6)
O4 0.0593(9) 0.0323(7) 0.0252(7) 0.0077(6) -0.0016(6) -0.0114(6)
O5 0.0343(7) 0.0241(6) 0.0398(7) -0.0012(6) 0.0069(6) 0.0000(5)
O6 0.0381(8) 0.0304(7) 0.0540(9) 0.0098(6) 0.0226(7) 0.0066(6)
O7 0.0449(8) 0.0278(7) 0.0307(7) 0.0111(6) -0.0077(6) -0.0079(6)
N1 0.0217(8) 0.0232(7) 0.0304(8) 0.0068(6) 0.0057(6) 0.0006(6)
N2 0.0321(9) 0.0392(10) 0.0478(10) 0.0276(9) -0.0080(8) -0.0099(8)
N3 0.0198(8) 0.0239(7) 0.0314(8) 0.0107(7) 0.0062(7) 0.0018(6)
C1 0.0247(9) 0.0179(8) 0.0327(10) 0.0052(7) 0.0039(8) -0.0013(7)
C2 0.0246(10) 0.0301(10) 0.0398(11) 0.0101(8) 0.0040(8) 0.0021(7)
C3 0.0316(11) 0.0351(11) 0.0494(12) 0.0188(10) -0.0068(9) -0.0011(8)
C4 0.0444(12) 0.0332(10) 0.0336(10) 0.0137(9) -0.0028(9) -0.0071(9)
C5 0.0381(11) 0.0314(10) 0.0348(10) 0.0115(8) 0.0088(9) -0.0007(8)
C6 0.0272(10) 0.0263(9) 0.0369(10) 0.0106(8) 0.0050(8) 0.0036(7)
C7 0.0232(9) 0.0267(9) 0.0344(10) 0.0090(8) 0.0049(8) 0.0058(7)
C8 0.0229(9) 0.0222(9) 0.0248(9) 0.0099(7) -0.0006(7) -0.0016(7)
C9 0.0220(9) 0.0219(8) 0.0210(8) 0.0093(7) -0.0004(7) 0.0003(7)
C10 0.0236(9) 0.0209(8) 0.0181(8) 0.0052(7) 0.0009(7) 0.0002(7)
C11 0.0194(9) 0.0262(9) 0.0212(8) 0.0101(7) -0.0024(7) -0.0002(7)
C12 0.0205(9) 0.0275(9) 0.0237(9) 0.0098(7) -0.0013(7) -0.0015(7)
C13 0.0221(9) 0.0347(10) 0.0328(10) 0.0108(8) 0.0038(8) 0.0012(7)
C14 0.0194(9) 0.0447(11) 0.0354(10) 0.0213(9) -0.0006(8) -0.0057(8)
C15 0.0247(10) 0.0310(9) 0.0309(10) 0.0179(8) -0.0071(8) -0.0071(7)
C16 0.0242(9) 0.0265(9) 0.0240(9) 0.0107(7) -0.0035(7) -0.0004(7)
C17 0.0211(9) 0.0213(8) 0.0252(9) 0.0070(7) 0.0033(7) 0.0004(7)
C18 0.0196(9) 0.0250(9) 0.0300(10) 0.0111(8) 0.0021(7) 0.0017(7)
C19 0.0291(10) 0.0252(9) 0.0260(9) 0.0119(8) 0.0054(8) 0.0033(7)
C20 0.0549(13) 0.0235(10) 0.0375(11) -0.0009(8) 0.0093(10) 0.0044(9)
C21 0.0592(15) 0.0314(11) 0.0667(15) 0.0101(11) 0.0051(12) -0.0002(10)
C22 0.0263(9) 0.0234(9) 0.0211(8) 0.0084(7) 0.0041(7) 0.0013(7)
C23 0.0184(9) 0.0240(9) 0.0293(9) 0.0095(7) 0.0077(7) 0.0019(7)
C24 0.0322(10) 0.0303(10) 0.0310(10) 0.0124(8) 0.0071(8) -0.0008(8)
C25 0.0392(11) 0.0305(10) 0.0444(12) 0.0177(9) 0.0105(9) -0.0029(8)
C26 0.0268(10) 0.0246(9) 0.0534(13) 0.0117(9) 0.0050(9) -0.0045(7)
C27 0.0225(9) 0.0279(9) 0.0393(11) 0.0072(8) -0.0038(8) -0.0011(7)
C28 0.0177(9) 0.0253(9) 0.0334(10) 0.0105(8) 0.0034(7) 0.0010(7)
C29 0.0478(13) 0.0433(11) 0.0362(11) 0.0239(9) 0.0000(9) -0.0071(9)
C30 0.047(3) 0.054(2) 0.042(2) 0.027(2) 0.0074(19) 0.0006(19)
C30B 0.057(3) 0.066(3) 0.037(3) 0.031(2) 0.001(2) -0.015(2)

loop_
_atom_type_symbol
_atom_type_description
_atom_type_scat_dispersion_real
_atom_type_scat_dispersion_imag
_atom_type_scat_source
C C 0.0033 0.0016 'International Tables Vol C Tables 4.2.6.8 and 6.1.1.4'
H H 0.0000 0.0000 'International Tables Vol C Tables 4.2.6.8 and 6.1.1.4'
N N 0.0061 0.0033 'International Tables Vol C Tables 4.2.6.8 and 6.1.1.4'
O O 0.0106 0.0060 'International Tables Vol C Tables 4.2.6.8 and 6.1.1.4'

loop_
_geom_angle_atom_site_label_1
_geom_angle_atom_site_label_2
_geom_angle_atom_site_label_3
_geom_angle
_geom_angle_site_symmetry_1
_geom_angle_site_symmetry_3
_geom_angle_publ_flag
C18 O3 C29 116.71(13) . . ?
C19 O5 C20 116.17(14) . . ?
C28 O7 H7 109.5 . . ?
C8 N1 C7 118.30(13) . . ?
C12 N1 C7 120.65(13) . . ?
C12 N1 C8 119.25(13) . . ?
O1 N2 O2 123.24(15) . . ?
O1 N2 C15 117.95(17) . . ?
O2 N2 C15 118.81(15) . . ?
C17 N3 H3 109.6(11) . . ?
C17 N3 C22 110.60(13) . . ?
C22 N3 H3 111.8(10) . . ?
C2 C1 C7 121.16(15) . . ?
C6 C1 C2 118.66(16) . . ?
C6 C1 C7 120.17(15) . . ?
C1 C2 H2 119.8 . . ?
C3 C2 C1 120.47(17) . . ?
C3 C2 H2 119.8 . . ?
C2 C3 H3A 119.9 . . ?
C2 C3 C4 120.26(17) . . ?
C4 C3 H3A 119.9 . . ?
C3 C4 H4 120.2 . . ?
C5 C4 C3 119.70(17) . . ?
C5 C4 H4 120.2 . . ?
C4 C5 H5 120.0 . . ?
C4 C5 C6 120.09(17) . . ?
C6 C5 H5 120.0 . . ?
C1 C6 H6 119.6 . . ?
C5 C6 C1 120.81(17) . . ?
C5 C6 H6 119.6 . . ?
N1 C7 C1 112.99(13) . . ?
N1 C7 H7A 109.0 . . ?
N1 C7 H7B 109.0 . . ?
C1 C7 H7A 109.0 . . ?
C1 C7 H7B 109.0 . . ?
H7A C7 H7B 107.8 . . ?
N1 C8 H8 118.3 . . ?
C9 C8 N1 123.31(14) . . ?
C9 C8 H8 118.3 . . ?
C8 C9 C10 123.58(14) . . ?
C8 C9 C22 127.14(14) . . ?
C10 C9 C22 107.40(13) . . ?
C9 C10 H10 107.7 . . ?
C9 C10 C11 111.62(13) . . ?
C9 C10 C17 100.40(12) . . ?
C11 C10 H10 107.7 . . ?
C11 C10 C17 120.99(12) . . ?
C17 C10 H10 107.7 . . ?
C12 C11 C10 120.63(13) . . ?
C16 C11 C10 120.76(14) . . ?
C16 C11 C12 118.46(14) . . ?
N1 C12 C11 121.27(14) . . ?
N1 C12 C13 119.52(15) . . ?
C13 C12 C11 119.19(14) . . ?
C12 C13 H13 119.4 . . ?
C14 C13 C12 121.13(16) . . ?
C14 C13 H13 119.4 . . ?
C13 C14 H14 120.4 . . ?
C13 C14 C15 119.16(15) . . ?
C15 C14 H14 120.4 . . ?
C14 C15 N2 119.60(15) . . ?
C14 C15 C16 121.57(15) . . ?
C16 C15 N2 118.82(16) . . ?
C11 C16 H16 119.8 . . ?
C15 C16 C11 120.49(15) . . ?
C15 C16 H16 119.8 . . ?
N3 C17 C10 104.53(11) . . ?
N3 C17 C18 107.83(13) . . ?
N3 C17 C19 109.48(13) . . ?
C18 C17 C10 109.53(12) . . ?
C19 C17 C10 113.93(13) . . ?
C19 C17 C18 111.18(12) . . ?
O3 C18 C17 112.63(14) . . ?
O4 C18 O3 124.92(15) . . ?
O4 C18 C17 122.44(14) . . ?
O5 C19 C17 113.87(14) . . ?
O6 C19 O5 123.83(15) . . ?
O6 C19 C17 122.29(15) . . ?
O5 C20 H20A 110.0 . . ?
O5 C20 H20B 110.0 . . ?
O5 C20 C21 108.57(16) . . ?
H20A C20 H20B 108.4 . . ?
C21 C20 H20A 110.0 . . ?
C21 C20 H20B 110.0 . . ?
C20 C21 H21A 109.5 . . ?
C20 C21 H21B 109.5 . . ?
C20 C21 H21C 109.5 . . ?
H21A C21 H21B 109.5 . . ?
H21A C21 H21C 109.5 . . ?
H21B C21 H21C 109.5 . . ?
N3 C22 C9 99.92(11) . . ?
N3 C22 H22 108.9 . . ?
N3 C22 C23 112.93(13) . . ?
C9 C22 H22 108.9 . . ?
C9 C22 C23 116.79(13) . . ?
C23 C22 H22 108.9 . . ?
C24 C23 C22 118.45(15) . . ?
C28 C23 C22 123.54(13) . . ?
C28 C23 C24 117.97(15) . . ?
C23 C24 H24 119.3 . . ?
C25 C24 C23 121.49(17) . . ?
C25 C24 H24 119.3 . . ?
C24 C25 H25 120.2 . . ?
C26 C25 C24 119.54(16) . . ?
C26 C25 H25 120.2 . . ?
C25 C26 H26 119.8 . . ?
C25 C26 C27 120.38(16) . . ?
C27 C26 H26 119.8 . . ?
C26 C27 H27 120.0 . . ?
C26 C27 C28 120.09(17) . . ?
C28 C27 H27 120.0 . . ?
O7 C28 C23 123.59(14) . . ?
O7 C28 C27 115.90(15) . . ?
C23 C28 C27 120.52(14) . . ?
O3 C29 H29C 110.6 . . ?
O3 C29 H29D 110.6 . . ?
O3 C29 H29A 110.1 . . ?
O3 C29 H29B 110.1 . . ?
O3 C29 C30 105.57(19) . . ?
O3 C29 C30B 107.96(19) . . ?
H29C C29 H29D 108.8 . . ?
H29A C29 H29B 108.4 . . ?
C30 C29 H29C 110.6 . . ?
C30 C29 H29D 110.6 . . ?
C30B C29 H29A 110.1 . . ?
C30B C29 H29B 110.1 . . ?
C29 C30 H30A 109.5 . . ?
C29 C30 H30B 109.5 . . ?
C29 C30 H30C 109.5 . . ?
H30A C30 H30B 109.5 . . ?
H30A C30 H30C 109.5 . . ?
H30B C30 H30C 109.5 . . ?
C29 C30B H30D 109.5 . . ?
C29 C30B H30E 109.5 . . ?
C29 C30B H30F 109.5 . . ?
H30D C30B H30E 109.5 . . ?
H30D C30B H30F 109.5 . . ?
H30E C30B H30F 109.5 . . ?

loop_
_geom_bond_atom_site_label_1
_geom_bond_atom_site_label_2
_geom_bond_distance
_geom_bond_site_symmetry_2
_geom_bond_publ_flag
O1 N2 1.2273(19) . ?
O2 N2 1.230(2) . ?
O3 C18 1.3253(18) . ?
O3 C29 1.463(2) . ?
O4 C18 1.195(2) . ?
O5 C19 1.326(2) . ?
O5 C20 1.464(2) . ?
O6 C19 1.203(2) . ?
O7 H7 0.8200 . ?
O7 C28 1.3650(19) . ?
N1 C7 1.465(2) . ?
N1 C8 1.391(2) . ?
N1 C12 1.385(2) . ?
N2 C15 1.456(2) . ?
N3 H3 0.899(18) . ?
N3 C17 1.472(2) . ?
N3 C22 1.492(2) . ?
C1 C2 1.388(2) . ?
C1 C6 1.384(2) . ?
C1 C7 1.515(2) . ?
C2 H2 0.9300 . ?
C2 C3 1.381(3) . ?
C3 H3A 0.9300 . ?
C3 C4 1.382(3) . ?
C4 H4 0.9300 . ?
C4 C5 1.375(3) . ?
C5 H5 0.9300 . ?
C5 C6 1.383(2) . ?
C6 H6 0.9300 . ?
C7 H7A 0.9700 . ?
C7 H7B 0.9700 . ?
C8 H8 0.9300 . ?
C8 C9 1.319(2) . ?
C9 C10 1.492(2) . ?
C9 C22 1.494(2) . ?
C10 H10 0.9800 . ?
C10 C11 1.520(2) . ?
C10 C17 1.596(2) . ?
C11 C12 1.416(2) . ?
C11 C16 1.388(2) . ?
C12 C13 1.409(2) . ?
C13 H13 0.9300 . ?
C13 C14 1.367(2) . ?
C14 H14 0.9300 . ?
C14 C15 1.374(2) . ?
C15 C16 1.384(2) . ?
C16 H16 0.9300 . ?
C17 C18 1.541(2) . ?
C17 C19 1.529(2) . ?
C20 H20A 0.9700 . ?
C20 H20B 0.9700 . ?
C20 C21 1.485(3) . ?
C21 H21A 0.9600 . ?
C21 H21B 0.9600 . ?
C21 H21C 0.9600 . ?
C22 H22 0.9800 . ?
C22 C23 1.510(2) . ?
C23 C24 1.398(2) . ?
C23 C28 1.392(2) . ?
C24 H24 0.9300 . ?
C24 C25 1.386(2) . ?
C25 H25 0.9300 . ?
C25 C26 1.374(3) . ?
C26 H26 0.9300 . ?
C26 C27 1.381(2) . ?
C27 H27 0.9300 . ?
C27 C28 1.394(2) . ?
C29 H29C 0.9700 . ?
C29 H29D 0.9700 . ?
C29 H29A 0.9700 . ?
C29 H29B 0.9700 . ?
C29 C30 1.537(4) . ?
C29 C30B 1.550(5) . ?
C30 H30A 0.9600 . ?
C30 H30B 0.9600 . ?
C30 H30C 0.9600 . ?
C30B H30D 0.9600 . ?
C30B H30E 0.9600 . ?
C30B H30F 0.9600 . ?

loop_
_geom_torsion_atom_site_label_1
_geom_torsion_atom_site_label_2
_geom_torsion_atom_site_label_3
_geom_torsion_atom_site_label_4
_geom_torsion
_geom_torsion_site_symmetry_1
_geom_torsion_site_symmetry_2
_geom_torsion_site_symmetry_3
_geom_torsion_site_symmetry_4
_geom_torsion_publ_flag
O1 N2 C15 C14 -2.5(2) . . . . ?
O1 N2 C15 C16 178.26(15) . . . . ?
O2 N2 C15 C14 177.87(15) . . . . ?
O2 N2 C15 C16 -1.3(2) . . . . ?
N1 C8 C9 C10 -6.6(2) . . . . ?
N1 C8 C9 C22 -168.99(14) . . . . ?
N1 C12 C13 C14 177.86(15) . . . . ?
N2 C15 C16 C11 179.37(13) . . . . ?
N3 C17 C18 O3 -155.04(13) . . . . ?
N3 C17 C18 O4 26.1(2) . . . . ?
N3 C17 C19 O5 -161.69(13) . . . . ?
N3 C17 C19 O6 17.9(2) . . . . ?
N3 C22 C23 C24 142.56(14) . . . . ?
N3 C22 C23 C28 -39.8(2) . . . . ?
C1 C2 C3 C4 -0.4(3) . . . . ?
C2 C1 C6 C5 1.5(2) . . . . ?
C2 C1 C7 N1 35.1(2) . . . . ?
C2 C3 C4 C5 0.8(3) . . . . ?
C3 C4 C5 C6 -0.1(3) . . . . ?
C4 C5 C6 C1 -1.1(3) . . . . ?
C6 C1 C2 C3 -0.8(2) . . . . ?
C6 C1 C7 N1 -145.80(15) . . . . ?
C7 N1 C8 C9 171.34(15) . . . . ?
C7 N1 C12 C11 -166.66(14) . . . . ?
C7 N1 C12 C13 15.0(2) . . . . ?
C7 C1 C2 C3 178.30(15) . . . . ?
C7 C1 C6 C5 -177.57(15) . . . . ?
C8 N1 C7 C1 -99.17(16) . . . . ?
C8 N1 C12 C11 -2.2(2) . . . . ?
C8 N1 C12 C13 179.43(14) . . . . ?
C8 C9 C10 C11 2.3(2) . . . . ?
C8 C9 C10 C17 -127.19(16) . . . . ?
C8 C9 C22 N3 122.91(16) . . . . ?
C8 C9 C22 C23 0.8(2) . . . . ?
C9 C10 C11 C12 1.8(2) . . . . ?
C9 C10 C11 C16 177.29(13) . . . . ?
C9 C10 C17 N3 -19.06(14) . . . . ?
C9 C10 C17 C18 96.25(13) . . . . ?
C9 C10 C17 C19 -138.52(13) . . . . ?
C9 C22 C23 C24 -102.41(17) . . . . ?
C9 C22 C23 C28 75.2(2) . . . . ?
C10 C9 C22 N3 -41.77(15) . . . . ?
C10 C9 C22 C23 -163.86(13) . . . . ?
C10 C11 C12 N1 -1.8(2) . . . . ?
C10 C11 C12 C13 176.62(14) . . . . ?
C10 C11 C16 C15 -176.44(14) . . . . ?
C10 C17 C18 O3 91.78(15) . . . . ?
C10 C17 C18 O4 -87.07(19) . . . . ?
C10 C17 C19 O5 -45.07(17) . . . . ?
C10 C17 C19 O6 134.57(16) . . . . ?
C11 C10 C17 N3 -142.24(14) . . . . ?
C11 C10 C17 C18 -26.92(19) . . . . ?
C11 C10 C17 C19 98.30(16) . . . . ?
C11 C12 C13 C14 -0.6(2) . . . . ?
C12 N1 C7 C1 65.4(2) . . . . ?
C12 N1 C8 C9 6.5(2) . . . . ?
C12 C11 C16 C15 -0.8(2) . . . . ?
C12 C13 C14 C15 -0.1(2) . . . . ?
C13 C14 C15 N2 -178.90(14) . . . . ?
C13 C14 C15 C16 0.3(2) . . . . ?
C14 C15 C16 C11 0.2(2) . . . . ?
C16 C11 C12 N1 -177.39(13) . . . . ?
C16 C11 C12 C13 1.0(2) . . . . ?
C17 N3 C22 C9 28.33(16) . . . . ?
C17 N3 C22 C23 153.14(13) . . . . ?
C17 C10 C11 C12 119.45(16) . . . . ?
C17 C10 C11 C16 -65.0(2) . . . . ?
C18 O3 C29 C30 -98.9(2) . . . . ?
C18 O3 C29 C30B 79.9(2) . . . . ?
C18 C17 C19 O5 79.27(17) . . . . ?
C18 C17 C19 O6 -101.09(17) . . . . ?
C19 O5 C20 C21 157.38(16) . . . . ?
C19 C17 C18 O3 -35.01(18) . . . . ?
C19 C17 C18 O4 146.14(17) . . . . ?
C20 O5 C19 O6 7.0(2) . . . . ?
C20 O5 C19 C17 -173.31(13) . . . . ?
C22 N3 C17 C10 -5.91(16) . . . . ?
C22 N3 C17 C18 -122.40(14) . . . . ?
C22 N3 C17 C19 116.51(14) . . . . ?
C22 C9 C10 C11 167.64(12) . . . . ?
C22 C9 C10 C17 38.16(14) . . . . ?
C22 C23 C24 C25 178.28(15) . . . . ?
C22 C23 C28 O7 1.7(3) . . . . ?
C22 C23 C28 C27 -178.11(15) . . . . ?
C23 C24 C25 C26 -0.5(3) . . . . ?
C24 C23 C28 O7 179.34(14) . . . . ?
C24 C23 C28 C27 -0.4(2) . . . . ?
C24 C25 C26 C27 0.5(3) . . . . ?
C25 C26 C27 C28 -0.4(3) . . . . ?
C26 C27 C28 O7 -179.38(15) . . . . ?
C26 C27 C28 C23 0.4(2) . . . . ?
C28 C23 C24 C25 0.5(2) . . . . ?
C29 O3 C18 O4 -0.2(2) . . . . ?
C29 O3 C18 C17 -178.99(14) . . . . ?
